data_7713807
loop_
_publ_author_name
'Li, Tongyu'
'Wang, Dongwei'
'Heng, Yi'
'Hou, Guohua'
'Zi, Guofu'
'Walter, Marc D.'

_publ_section_title
;
 Reactivity of a Lewis base supported uranium terminal imido metallocene
 towards small molecules
;
_journal_name_full 'Dalton Transactions'
_journal_paper_doi 10.1039/D3DT02165C
_journal_year 2023
_chemical_formula_moiety 'C41 H70 N S Si6 U'
_chemical_formula_sum 'C41 H70 N S Si6 U'
_chemical_formula_weight 1015.61
_space_group_crystal_system triclinic
_space_group_IT_number 2
_space_group_name_Hall '-P 1'
_space_group_name_H-M_alt 'P -1'
_atom_sites_solution_hydrogens geom
_audit_creation_date 2021-03-31
_audit_creation_method
;
Olex2 1.2
(compiled 2018.05.29 svn.r3508 for OlexSys, GUI svn.r5506)
;
_audit_update_record
;
2023-06-29 deposited with the CCDC.	2023-08-28 downloaded from the CCDC.
;
_cell_angle_alpha 79.0060(10)
_cell_angle_beta 86.4970(10)
_cell_angle_gamma 88.8810(10)
_cell_formula_units_Z 4
_cell_length_a 11.2283(2)
_cell_length_b 19.4707(3)
_cell_length_c 22.7290(3)
_cell_measurement_reflns_used 37199
_cell_measurement_temperature 100.00(10)
_cell_measurement_theta_max 76.1970
_cell_measurement_theta_min 3.8050
_cell_volume 4868.61(13)
_computing_cell_refinement 'CrysAlisPro 1.171.40.84a (Rigaku OD, 2020)'
_computing_data_collection 'CrysAlisPro 1.171.40.84a (Rigaku OD, 2020)'
_computing_data_reduction 'CrysAlisPro 1.171.40.84a (Rigaku OD, 2020)'
_computing_molecular_graphics 'Olex2 (Dolomanov et al., 2009)'
_computing_publication_material 'Olex2 (Dolomanov et al., 2009)'
_computing_structure_refinement 'ShelXL (Sheldrick, 2015)'
_diffrn_ambient_environment N~2~
_diffrn_ambient_temperature 100.00(10)
_diffrn_detector 'Hybrid Pixel Array Detector'
_diffrn_detector_area_resol_mean 10.0000
_diffrn_detector_type HyPix
_diffrn_measured_fraction_theta_full 0.997
_diffrn_measured_fraction_theta_max 0.958
_diffrn_measurement_details
;
List of Runs (angles in degrees, time in seconds):

  # Type    Start    End  Width  t~exp~   \w     \q     \k     \f   Frames
#--------------------------------------------------------------------------
  1  \w     82.00 122.00   0.50    0.20    --  104.75  77.00  30.00   80
  2  \w    120.00 146.00   0.50    0.20    --  104.75  45.00  90.00   52
  3  \w     92.00 167.00   0.50    0.20    --  104.75  45.00 150.00  150
  4  \w    129.00 178.00   0.50    0.20    --  104.75  77.00  30.00   98
  5  \w    115.00 169.00   0.50    0.20    --  104.75  45.00 -90.00  108
  6  \w    113.00 178.00   0.50    0.20    --  104.75  15.00-150.00  130
  7  \w    -39.00  25.00   0.50    0.08    --  -46.95  37.00  60.00  128
  8  \w    -60.00  23.00   0.50    0.08    --  -46.95  57.00 120.00  166
  9  \w    -69.00 -44.00   0.50    0.20    -- -102.00  61.00   0.00   50
 10  \w    -68.00 -32.00   0.50    0.20    -- -102.00  61.00 120.00   72
 11  \w   -108.00 -75.00   0.50    0.20    -- -102.00 103.00 171.00   66
 12  \w    -48.00   5.00   0.50    0.08    --  -46.95 103.00 171.00  106
 13  \w    -72.00 -31.00   0.50    0.20    -- -102.00 125.00 -90.00   82
 14  \w   -117.00 -87.00   0.50    0.20    -- -102.00 125.00 -90.00   60
 15  \w   -169.00 -92.00   0.50    0.20    -- -102.00 -30.00  90.00  154
 16  \w   -164.00 -85.00   0.50    0.20    -- -102.00 -61.00 150.00  158
 17  \w   -118.00 -32.00   0.50    0.08    --  -46.95 -57.00 -90.00  172
 18  \w   -174.00 -97.00   0.50    0.20    -- -102.00 -45.00   0.00  154
 19  \w   -175.00 -82.00   0.50    0.20    -- -102.00-103.00  69.00  186
 20  \w   -113.00 -72.00   0.50    0.08    --  -46.95-125.00-120.00   82
 21  \w   -118.00 -71.00   0.50    0.08    --  -46.95-125.00-150.00   94
 22  \w     32.00  68.00   0.50    0.20    --  104.75 -61.00-180.00   72
 23  \w     73.00  99.00   0.50    0.20    --  104.75 -77.00-180.00   52
 24  \w     33.00  60.00   0.50    0.20    --  104.75 -61.00-150.00   54
 25  \w     41.00  72.00   0.50    0.20    --  104.75 -61.00 -90.00   62
 26  \w     37.00  65.00   0.50    0.20    --  104.75 -61.00 -60.00   56
 27  \w     76.00 102.00   0.50    0.20    --  104.75 -77.00  60.00   52
 28  \w    113.00 156.00   0.50    0.20    --  104.75 103.00 171.00   86
 29  \w     34.00  70.00   0.50    0.20    --  104.75 -61.00  60.00   72
 30  \w     33.00  75.00   0.50    0.20    --  104.75 -77.00  60.00   84
 31  \w    -20.00   5.00   0.50    0.08    --   46.95 -19.00-180.00   50
 32  \w     37.00  67.00   0.50    0.20    --  104.75 -94.00 -60.00   60
 33  \w     41.00 112.00   0.50    0.20    --  104.75-125.00  30.00  142
 34  \w     34.00 117.00   0.50    0.20    --  104.75-125.00 -60.00  166
 35  \w     53.00  78.00   0.50    0.08    --   46.95-125.00-180.00   50
 36  \w     64.00 106.00   0.50    0.20    --  104.75-125.00-180.00   84
 37  \w     80.00 107.00   0.50    0.20    --  104.75-125.00-150.00   54
 38  \w     47.00  73.00   0.50    0.20    --  104.75-125.00-150.00   52
 39  \w     62.00  88.00   0.50    0.20    --  104.75 -94.00-150.00   52
 40  \w     70.00  95.00   0.50    0.20    --  104.75 -94.00 -60.00   50
 41  \w     43.00 114.00   0.50    0.20    --  104.75-125.00  60.00  142
 42  \w     57.00 108.00   0.50    0.20    --  104.75-103.00  69.00  102
 43  \w     20.00  79.00   0.50    0.08    --   46.95-103.00  69.00  118
 44  \w     33.00  59.00   0.50    0.20    --  104.75 -94.00-150.00   52
;
_diffrn_measurement_device 'four-circle diffractometer'
_diffrn_measurement_device_type 'XtaLAB Synergy R, DW system, HyPix'
_diffrn_measurement_method '\w scans'
_diffrn_orient_matrix_type 'CrysAlisPro convention (1999,Acta A55,543-557)'
_diffrn_orient_matrix_UB_11 0.0536114000
_diffrn_orient_matrix_UB_12 0.0526391000
_diffrn_orient_matrix_UB_13 0.0335663000
_diffrn_orient_matrix_UB_21 -0.0015294000
_diffrn_orient_matrix_UB_22 0.0568174000
_diffrn_orient_matrix_UB_23 -0.0573111000
_diffrn_orient_matrix_UB_31 -0.1265701000
_diffrn_orient_matrix_UB_32 0.0223133000
_diffrn_orient_matrix_UB_33 0.0193016000
_diffrn_radiation_monochromator mirror
_diffrn_radiation_probe x-ray
_diffrn_radiation_type CuK\a
_diffrn_radiation_wavelength 1.54184
_diffrn_reflns_av_R_equivalents 0.0635
_diffrn_reflns_av_unetI/netI 0.0555
_diffrn_reflns_Laue_measured_fraction_full 0.997
_diffrn_reflns_Laue_measured_fraction_max 0.958
_diffrn_reflns_limit_h_max 13
_diffrn_reflns_limit_h_min -14
_diffrn_reflns_limit_k_max 24
_diffrn_reflns_limit_k_min -24
_diffrn_reflns_limit_l_max 28
_diffrn_reflns_limit_l_min -26
_diffrn_reflns_number 66554
_diffrn_reflns_point_group_measured_fraction_full 0.997
_diffrn_reflns_point_group_measured_fraction_max 0.958
_diffrn_reflns_theta_full 67.684
_diffrn_reflns_theta_max 77.077
_diffrn_reflns_theta_min 3.321
_diffrn_source 'Rotating-anode X-ray tube'
_diffrn_source_type 'Rigaku (Cu) X-ray Source'
_exptl_absorpt_coefficient_mu 11.395
_exptl_absorpt_correction_T_max 1.00000
_exptl_absorpt_correction_T_min 0.57032
_exptl_absorpt_correction_type multi-scan
_exptl_absorpt_process_details
;
CrysAlisPro 1.171.40.84a (Rigaku Oxford Diffraction, 2020)
Empirical absorption correction using spherical harmonics,
implemented in SCALE3 ABSPACK scaling algorithm.
;
_exptl_crystal_colour brown
_exptl_crystal_colour_primary brown
_exptl_crystal_density_diffrn 1.386
_exptl_crystal_description block
_exptl_crystal_F_000 2060
_exptl_crystal_size_max 0.15
_exptl_crystal_size_mid 0.15
_exptl_crystal_size_min 0.15
_refine_diff_density_max 4.011
_refine_diff_density_min -3.436
_refine_diff_density_rms 0.209
_refine_ls_extinction_method none
_refine_ls_goodness_of_fit_ref 1.073
_refine_ls_hydrogen_treatment constr
_refine_ls_matrix_type full
_refine_ls_number_parameters 939
_refine_ls_number_reflns 19740
_refine_ls_number_restraints 0
_refine_ls_restrained_S_all 1.073
_refine_ls_R_factor_all 0.0597
_refine_ls_R_factor_gt 0.0532
_refine_ls_shift/su_max 0.001
_refine_ls_shift/su_mean 0.000
_refine_ls_structure_factor_coef Fsqd
_refine_ls_weighting_details 'w=1/[\s^2^(Fo^2^)+(0.0891P)^2^+19.7205P] where P=(Fo^2^+2Fc^2^)/3'
_refine_ls_weighting_scheme calc
_refine_ls_wR_factor_gt 0.1479
_refine_ls_wR_factor_ref 0.1530
_reflns_Friedel_coverage 0.000
_reflns_number_gt 16916
_reflns_number_total 19740
_reflns_threshold_expression 'I > 2\s(I)'
_cod_data_source_file d3dt02165c2.cif
_cod_data_source_block compound15
_cod_database_code 7713807
_shelx_shelxl_version_number 2014/7
_chemical_oxdiff_formula C1H1N1Si1S1U1
_shelx_space_group_comment
;
The symmetry employed for this shelxl refinement is uniquely defined
by the following loop, which should always be used as a source of
symmetry information in preference to the above space-group names.
They are only intended as comments.
;
_shelx_estimated_absorpt_t_max 0.280
_shelx_estimated_absorpt_t_min 0.280
_diffrn_oxdiff_digest_frames
;
01ffc10b6eaad83767764482fbbdcd6bfd04112e2d4
;
_reflns_odcompleteness_completeness 99.78
_reflns_odcompleteness_iscentric 1
_reflns_odcompleteness_theta 66.97
_olex2_refinement_description
;
1. Fixed Uiso
 At 1.2 times of:
  All C(H) groups
 At 1.5 times of:
  All C(H,H,H) groups
2.a Aromatic/amide H refined with riding coordinates:
 C3(H3), C5(H5), C17(H17), C19(H19), C30(H30), C31(H31), C33(H33), C34(H34),
 C37(H37), C38(H38), C39(H39), C40(H40), C41(H41), C44(H44), C46(H46), C58(H58),
  C60(H60), C71(H71), C72(H72), C74(H74), C75(H75), C78(H78), C79(H79),
 C80(H80), C81(H81), C82(H82)
2.b Idealised Me refined as rotating group:
 C6(H6A,H6B,H6C), C7(H7A,H7B,H7C), C8(H8A,H8B,H8C), C9(H9A,H9B,H9C), C10(H10A,
 H10B,H10C), C11(H11A,H11B,H11C), C12(H12A,H12B,H12C), C13(H13A,H13B,H13C),
 C14(H14A,H14B,H14C), C20(H20A,H20B,H20C), C21(H21A,H21B,H21C), C22(H22A,H22B,
 H22C), C23(H23A,H23B,H23C), C24(H24A,H24B,H24C), C25(H25A,H25B,H25C), C26(H26A,
 H26B,H26C), C27(H27A,H27B,H27C), C28(H28A,H28B,H28C), C35(H35A,H35B,H35C),
 C47(H47A,H47B,H47C), C48(H48A,H48B,H48C), C49(H49A,H49B,H49C), C50(H50A,H50B,
 H50C), C51(H51A,H51B,H51C), C52(H52A,H52B,H52C), C53(H53A,H53B,H53C), C54(H54A,
 H54B,H54C), C55(H55A,H55B,H55C), C61(H61A,H61B,H61C), C62(H62A,H62B,H62C),
 C63(H63A,H63B,H63C), C64(H64A,H64B,H64C), C65(H65A,H65B,H65C), C66(H66A,H66B,
 H66C), C67(H67A,H67B,H67C), C68(H68A,H68B,H68C), C69(H69A,H69B,H69C), C76(H76A,
 H76B,H76C)
;
_olex2_submission_special_instructions 'No special instructions were received'
_oxdiff_exptl_absorpt_empirical_details
;
Empirical correction (ABSPACK) includes:
- Absorption correction using spherical harmonics
- Frame scaling
;
_oxdiff_exptl_absorpt_empirical_full_max 1.764
_oxdiff_exptl_absorpt_empirical_full_min 0.634

loop_
_space_group_symop_operation_xyz
'x, y, z'
'-x, -y, -z'

loop_
_atom_site_label
_atom_site_type_symbol
_atom_site_fract_x
_atom_site_fract_y
_atom_site_fract_z
_atom_site_U_iso_or_equiv
_atom_site_adp_type
_atom_site_occupancy
_atom_site_site_symmetry_order
_atom_site_calc_flag
_atom_site_refinement_flags_posn
_atom_site_refinement_flags_adp
_atom_site_refinement_flags_occupancy
_atom_site_disorder_assembly
_atom_site_disorder_group
U1 U 0.46471(2) 0.25418(2) 0.27863(2) 0.02181(8) Uani 1 1 d . . . . .
S1 S 0.64932(14) 0.34092(9) 0.26084(7) 0.0283(3) Uani 1 1 d . . . . .
Si1 Si 0.41351(16) 0.17170(11) 0.12914(8) 0.0301(4) Uani 1 1 d . . . . .
Si2 Si 0.72436(15) 0.25648(10) 0.13512(8) 0.0259(3) Uani 1 1 d . . . . .
Si3 Si 0.62315(16) 0.04982(10) 0.34878(8) 0.0307(4) Uani 1 1 d . . . . .
Si4 Si 0.18662(15) 0.13752(10) 0.38315(8) 0.0255(3) Uani 1 1 d . . . . .
Si5 Si 0.14780(14) 0.34305(10) 0.33821(8) 0.0248(3) Uani 1 1 d . . . . .
Si6 Si 0.60133(15) 0.27663(11) 0.44124(8) 0.0290(4) Uani 1 1 d . . . . .
N1 N 0.3620(6) 0.3102(3) 0.2170(3) 0.0356(14) Uani 1 1 d . . . . .
C1 C 0.5100(5) 0.1733(4) 0.1940(3) 0.0293(14) Uani 1 1 d . . . . .
C2 C 0.6241(6) 0.2049(3) 0.1968(3) 0.0247(13) Uani 1 1 d . . . . .
C3 C 0.6657(6) 0.1746(3) 0.2536(3) 0.0249(13) Uani 1 1 d . . . . .
H3 H 0.7381 0.1853 0.2674 0.030 Uiso 1 1 calc R . . . .
C4 C 0.5821(6) 0.1253(3) 0.2871(3) 0.0259(13) Uani 1 1 d . . . . .
C5 C 0.4883(6) 0.1246(3) 0.2497(3) 0.0247(12) Uani 1 1 d . . . . .
H5 H 0.4211 0.0967 0.2594 0.030 Uiso 1 1 calc R . . . .
C6 C 0.2581(7) 0.1517(5) 0.1608(3) 0.0430(19) Uani 1 1 d . . . . .
H6A H 0.2546 0.1042 0.1823 0.064 Uiso 1 1 calc GR . . . .
H6B H 0.2048 0.1577 0.1288 0.064 Uiso 1 1 calc GR . . . .
H6C H 0.2351 0.1828 0.1876 0.064 Uiso 1 1 calc GR . . . .
C7 C 0.4674(7) 0.0984(4) 0.0916(3) 0.0392(17) Uani 1 1 d . . . . .
H7A H 0.5514 0.1034 0.0812 0.059 Uiso 1 1 calc GR . . . .
H7B H 0.4254 0.0996 0.0559 0.059 Uiso 1 1 calc GR . . . .
H7C H 0.4532 0.0546 0.1185 0.059 Uiso 1 1 calc GR . . . .
C8 C 0.4134(6) 0.2522(4) 0.0701(3) 0.0330(15) Uani 1 1 d . . . . .
H8A H 0.3935 0.2919 0.0883 0.049 Uiso 1 1 calc GR . . . .
H8B H 0.3554 0.2478 0.0417 0.049 Uiso 1 1 calc GR . . . .
H8C H 0.4910 0.2585 0.0498 0.049 Uiso 1 1 calc GR . . . .
C9 C 0.7455(6) 0.2054(4) 0.0728(3) 0.0302(14) Uani 1 1 d . . . . .
H9A H 0.7671 0.1579 0.0892 0.045 Uiso 1 1 calc GR . . . .
H9B H 0.8076 0.2262 0.0445 0.045 Uiso 1 1 calc GR . . . .
H9C H 0.6724 0.2059 0.0528 0.045 Uiso 1 1 calc GR . . . .
C10 C 0.6713(7) 0.3465(4) 0.1022(3) 0.0363(16) Uani 1 1 d . . . . .
H10A H 0.5944 0.3437 0.0867 0.054 Uiso 1 1 calc GR . . . .
H10B H 0.7269 0.3674 0.0704 0.054 Uiso 1 1 calc GR . . . .
H10C H 0.6656 0.3745 0.1328 0.054 Uiso 1 1 calc GR . . . .
C11 C 0.8742(6) 0.2637(4) 0.1651(3) 0.0349(16) Uani 1 1 d . . . . .
H11A H 0.8666 0.2892 0.1973 0.052 Uiso 1 1 calc GR . . . .
H11B H 0.9275 0.2879 0.1336 0.052 Uiso 1 1 calc GR . . . .
H11C H 0.9053 0.2177 0.1796 0.052 Uiso 1 1 calc GR . . . .
C12 C 0.5221(8) -0.0243(4) 0.3446(4) 0.0465(19) Uani 1 1 d . . . . .
H12A H 0.4406 -0.0103 0.3510 0.070 Uiso 1 1 calc GR . . . .
H12B H 0.5405 -0.0639 0.3749 0.070 Uiso 1 1 calc GR . . . .
H12C H 0.5333 -0.0367 0.3057 0.070 Uiso 1 1 calc GR . . . .
C13 C 0.7822(7) 0.0267(5) 0.3315(4) 0.050(2) Uani 1 1 d . . . . .
H13A H 0.7906 0.0162 0.2918 0.075 Uiso 1 1 calc GR . . . .
H13B H 0.8053 -0.0135 0.3601 0.075 Uiso 1 1 calc GR . . . .
H13C H 0.8323 0.0654 0.3336 0.075 Uiso 1 1 calc GR . . . .
C14 C 0.6155(7) 0.0615(5) 0.4288(4) 0.0428(18) Uani 1 1 d . . . . .
H14A H 0.6420 0.1076 0.4306 0.064 Uiso 1 1 calc GR . . . .
H14B H 0.6659 0.0273 0.4516 0.064 Uiso 1 1 calc GR . . . .
H14C H 0.5347 0.0556 0.4451 0.064 Uiso 1 1 calc GR . . . .
C15 C 0.2966(5) 0.2113(3) 0.3725(3) 0.0250(13) Uani 1 1 d . . . . .
C16 C 0.2829(5) 0.2862(4) 0.3574(3) 0.0239(13) Uani 1 1 d . . . . .
C17 C 0.3879(5) 0.3164(4) 0.3728(3) 0.0273(13) Uani 1 1 d . . . . .
H17 H 0.4022 0.3642 0.3669 0.033 Uiso 1 1 calc R . . . .
C18 C 0.4685(5) 0.2629(4) 0.3987(3) 0.0265(13) Uani 1 1 d . . . . .
C19 C 0.4110(5) 0.1988(4) 0.3980(3) 0.0249(13) Uani 1 1 d . . . . .
H19 H 0.4429 0.1547 0.4122 0.030 Uiso 1 1 calc R . . . .
C20 C 0.1476(7) 0.1085(5) 0.3130(3) 0.0405(18) Uani 1 1 d . . . . .
H20A H 0.1210 0.1480 0.2847 0.061 Uiso 1 1 calc GR . . . .
H20B H 0.0850 0.0745 0.3223 0.061 Uiso 1 1 calc GR . . . .
H20C H 0.2166 0.0879 0.2959 0.061 Uiso 1 1 calc GR . . . .
C21 C 0.2527(7) 0.0628(4) 0.4358(4) 0.0433(19) Uani 1 1 d . . . . .
H21A H 0.3212 0.0448 0.4161 0.065 Uiso 1 1 calc GR . . . .
H21B H 0.1945 0.0265 0.4475 0.065 Uiso 1 1 calc GR . . . .
H21C H 0.2763 0.0787 0.4708 0.065 Uiso 1 1 calc GR . . . .
C22 C 0.0450(6) 0.1611(4) 0.4220(4) 0.0383(17) Uani 1 1 d . . . . .
H22A H 0.0628 0.1777 0.4577 0.057 Uiso 1 1 calc GR . . . .
H22B H -0.0048 0.1207 0.4327 0.057 Uiso 1 1 calc GR . . . .
H22C H 0.0043 0.1972 0.3957 0.057 Uiso 1 1 calc GR . . . .
C23 C 0.0424(5) 0.3068(4) 0.2912(3) 0.0314(15) Uani 1 1 d . . . . .
H23A H 0.0871 0.2839 0.2630 0.047 Uiso 1 1 calc GR . . . .
H23B H -0.0042 0.3442 0.2698 0.047 Uiso 1 1 calc GR . . . .
H23C H -0.0095 0.2737 0.3166 0.047 Uiso 1 1 calc GR . . . .
C24 C 0.1969(6) 0.4318(4) 0.2989(3) 0.0295(14) Uani 1 1 d . . . . .
H24A H 0.2535 0.4495 0.3222 0.044 Uiso 1 1 calc GR . . . .
H24B H 0.1291 0.4627 0.2941 0.044 Uiso 1 1 calc GR . . . .
H24C H 0.2335 0.4288 0.2601 0.044 Uiso 1 1 calc GR . . . .
C25 C 0.0691(6) 0.3527(4) 0.4112(3) 0.0335(15) Uani 1 1 d . . . . .
H25A H 0.0454 0.3075 0.4333 0.050 Uiso 1 1 calc GR . . . .
H25B H -0.0003 0.3819 0.4036 0.050 Uiso 1 1 calc GR . . . .
H25C H 0.1218 0.3737 0.4343 0.050 Uiso 1 1 calc GR . . . .
C26 C 0.5857(6) 0.2169(5) 0.5166(3) 0.0390(18) Uani 1 1 d . . . . .
H26A H 0.5095 0.2247 0.5359 0.058 Uiso 1 1 calc GR . . . .
H26B H 0.6480 0.2263 0.5410 0.058 Uiso 1 1 calc GR . . . .
H26C H 0.5915 0.1691 0.5114 0.058 Uiso 1 1 calc GR . . . .
C27 C 0.7495(6) 0.2583(5) 0.4044(3) 0.0392(18) Uani 1 1 d . . . . .
H27A H 0.7509 0.2113 0.3972 0.059 Uiso 1 1 calc GR . . . .
H27B H 0.8118 0.2639 0.4302 0.059 Uiso 1 1 calc GR . . . .
H27C H 0.7616 0.2905 0.3669 0.059 Uiso 1 1 calc GR . . . .
C28 C 0.5937(7) 0.3692(5) 0.4536(4) 0.0416(18) Uani 1 1 d . . . . .
H28A H 0.5830 0.4004 0.4161 0.062 Uiso 1 1 calc GR . . . .
H28B H 0.6665 0.3803 0.4697 0.062 Uiso 1 1 calc GR . . . .
H28C H 0.5277 0.3743 0.4814 0.062 Uiso 1 1 calc GR . . . .
C29 C 0.3154(6) 0.3578(4) 0.1724(3) 0.0330(15) Uani 1 1 d . . . . .
C30 C 0.2034(6) 0.3478(4) 0.1501(3) 0.0331(15) Uani 1 1 d . . . . .
H30 H 0.1593 0.3081 0.1664 0.040 Uiso 1 1 calc R . . . .
C31 C 0.1601(7) 0.3960(4) 0.1051(3) 0.0361(16) Uani 1 1 d . . . . .
H31 H 0.0859 0.3883 0.0916 0.043 Uiso 1 1 calc R . . . .
C32 C 0.2211(7) 0.4561(4) 0.0784(3) 0.0374(16) Uani 1 1 d . . . . .
C33 C 0.3319(8) 0.4659(4) 0.1006(3) 0.0401(17) Uani 1 1 d . . . . .
H33 H 0.3752 0.5059 0.0840 0.048 Uiso 1 1 calc R . . . .
C34 C 0.3790(7) 0.4179(4) 0.1464(3) 0.0339(15) Uani 1 1 d . . . . .
H34 H 0.4532 0.4257 0.1598 0.041 Uiso 1 1 calc R . . . .
C35 C 0.1684(10) 0.5095(6) 0.0299(5) 0.062(3) Uani 1 1 d . . . . .
H35A H 0.1592 0.4890 -0.0048 0.093 Uiso 1 1 calc GR . . . .
H35B H 0.2205 0.5490 0.0194 0.093 Uiso 1 1 calc GR . . . .
H35C H 0.0919 0.5244 0.0443 0.093 Uiso 1 1 calc GR . . . .
C36 C 0.6360(6) 0.4204(4) 0.2880(3) 0.0281(14) Uani 1 1 d . . . . .
C37 C 0.5302(6) 0.4603(4) 0.2858(3) 0.0299(14) Uani 1 1 d . . . . .
H37 H 0.4637 0.4450 0.2697 0.036 Uiso 1 1 calc R . . . .
C38 C 0.7358(6) 0.4454(4) 0.3106(3) 0.0305(14) Uani 1 1 d . . . . .
H38 H 0.8070 0.4201 0.3115 0.037 Uiso 1 1 calc R . . . .
C39 C 0.5245(6) 0.5219(4) 0.3073(3) 0.0334(15) Uani 1 1 d . . . . .
H39 H 0.4538 0.5477 0.3064 0.040 Uiso 1 1 calc R . . . .
C40 C 0.7292(6) 0.5077(4) 0.3316(3) 0.0352(16) Uani 1 1 d . . . . .
H40 H 0.7962 0.5240 0.3467 0.042 Uiso 1 1 calc R . . . .
C41 C 0.6248(7) 0.5455(4) 0.3304(3) 0.0356(16) Uani 1 1 d . . . . .
H41 H 0.6209 0.5870 0.3451 0.043 Uiso 1 1 calc R . . . .
U2 U 1.02412(2) 0.77162(2) 0.22372(2) 0.02275(8) Uani 1 1 d . . . . .
S2 S 0.83789(14) 0.68607(9) 0.23536(7) 0.0293(3) Uani 1 1 d . . . . .
Si7 Si 1.33968(15) 0.68597(10) 0.15891(8) 0.0274(4) Uani 1 1 d . . . . .
Si8 Si 1.29874(15) 0.89257(10) 0.12636(8) 0.0288(4) Uani 1 1 d . . . . .
Si9 Si 0.88939(15) 0.76275(11) 0.05578(8) 0.0282(4) Uani 1 1 d . . . . .
Si10 Si 0.76565(15) 0.76553(10) 0.36786(8) 0.0256(3) Uani 1 1 d . . . . .
Si11 Si 1.07688(16) 0.84871(11) 0.37778(8) 0.0317(4) Uani 1 1 d . . . . .
Si12 Si 0.86174(16) 0.97965(10) 0.16245(8) 0.0293(4) Uani 1 1 d . . . . .
N2 N 1.1247(6) 0.7122(4) 0.2842(2) 0.0362(14) Uani 1 1 d . . . . .
C42 C 1.2060(5) 0.7443(4) 0.1435(3) 0.0275(14) Uani 1 1 d . . . . .
C43 C 1.1905(5) 0.8191(3) 0.1320(3) 0.0242(12) Uani 1 1 d . . . . .
C44 C 1.0771(5) 0.8337(4) 0.1065(3) 0.0255(13) Uani 1 1 d . . . . .
H44 H 1.0455 0.8784 0.0944 0.031 Uiso 1 1 calc R . . . .
C45 C 1.0197(5) 0.7709(4) 0.1022(3) 0.0262(13) Uani 1 1 d . . . . .
C46 C 1.0989(5) 0.7167(4) 0.1258(3) 0.0262(13) Uani 1 1 d . . . . .
H46 H 1.0837 0.6692 0.1293 0.031 Uiso 1 1 calc R . . . .
C47 C 1.4134(7) 0.6797(5) 0.0843(3) 0.0384(17) Uani 1 1 d . . . . .
H47A H 1.3597 0.6586 0.0617 0.058 Uiso 1 1 calc GR . . . .
H47B H 1.4844 0.6514 0.0900 0.058 Uiso 1 1 calc GR . . . .
H47C H 1.4341 0.7256 0.0628 0.058 Uiso 1 1 calc GR . . . .
C48 C 1.4510(6) 0.7200(4) 0.2039(3) 0.0336(15) Uani 1 1 d . . . . .
H48A H 1.4945 0.7577 0.1789 0.050 Uiso 1 1 calc GR . . . .
H48B H 1.5055 0.6831 0.2191 0.050 Uiso 1 1 calc GR . . . .
H48C H 1.4103 0.7366 0.2369 0.050 Uiso 1 1 calc GR . . . .
C49 C 1.2914(6) 0.5963(4) 0.1965(3) 0.0328(15) Uani 1 1 d . . . . .
H49A H 1.2639 0.5968 0.2372 0.049 Uiso 1 1 calc GR . . . .
H49B H 1.3575 0.5643 0.1961 0.049 Uiso 1 1 calc GR . . . .
H49C H 1.2278 0.5816 0.1754 0.049 Uiso 1 1 calc GR . . . .
C50 C 1.4242(7) 0.8808(5) 0.0715(4) 0.0442(19) Uani 1 1 d . . . . .
H50A H 1.4708 0.8405 0.0876 0.066 Uiso 1 1 calc GR . . . .
H50B H 1.4736 0.9215 0.0639 0.066 Uiso 1 1 calc GR . . . .
H50C H 1.3927 0.8742 0.0346 0.066 Uiso 1 1 calc GR . . . .
C51 C 1.3596(7) 0.9043(5) 0.1981(4) 0.0419(18) Uani 1 1 d . . . . .
H51A H 1.2969 0.9196 0.2234 0.063 Uiso 1 1 calc GR . . . .
H51B H 1.4215 0.9387 0.1899 0.063 Uiso 1 1 calc GR . . . .
H51C H 1.3917 0.8606 0.2182 0.063 Uiso 1 1 calc GR . . . .
C52 C 1.2164(8) 0.9748(5) 0.0955(5) 0.050(2) Uani 1 1 d . . . . .
H52A H 1.1961 0.9738 0.0553 0.075 Uiso 1 1 calc GR . . . .
H52B H 1.2661 1.0144 0.0953 0.075 Uiso 1 1 calc GR . . . .
H52C H 1.1449 0.9784 0.1201 0.075 Uiso 1 1 calc GR . . . .
C53 C 0.9125(6) 0.8301(5) -0.0146(3) 0.0385(17) Uani 1 1 d . . . . .
H53A H 0.9339 0.8738 -0.0045 0.058 Uiso 1 1 calc GR . . . .
H53B H 0.8401 0.8362 -0.0354 0.058 Uiso 1 1 calc GR . . . .
H53C H 0.9753 0.8150 -0.0398 0.058 Uiso 1 1 calc GR . . . .
C54 C 0.7400(6) 0.7799(5) 0.0917(3) 0.0378(17) Uani 1 1 d . . . . .
H54A H 0.7239 0.7446 0.1268 0.057 Uiso 1 1 calc GR . . . .
H54B H 0.6795 0.7789 0.0637 0.057 Uiso 1 1 calc GR . . . .
H54C H 0.7399 0.8250 0.1028 0.057 Uiso 1 1 calc GR . . . .
C55 C 0.8967(7) 0.6736(4) 0.0362(4) 0.0386(17) Uani 1 1 d . . . . .
H55A H 0.9694 0.6688 0.0128 0.058 Uiso 1 1 calc GR . . . .
H55B H 0.8297 0.6676 0.0134 0.058 Uiso 1 1 calc GR . . . .
H55C H 0.8946 0.6388 0.0723 0.058 Uiso 1 1 calc GR . . . .
C56 C 0.8683(6) 0.8185(4) 0.3074(3) 0.0266(13) Uani 1 1 d . . . . .
C57 C 0.9831(6) 0.8505(4) 0.3118(3) 0.0284(14) Uani 1 1 d . . . . .
C58 C 1.0044(6) 0.8994(4) 0.2574(3) 0.0279(13) Uani 1 1 d . . . . .
H58 H 1.0726 0.9266 0.2481 0.033 Uiso 1 1 calc R . . . .
C59 C 0.9077(6) 0.9016(3) 0.2187(3) 0.0252(12) Uani 1 1 d . . . . .
C60 C 0.8264(5) 0.8503(4) 0.2517(3) 0.0248(13) Uani 1 1 d . . . . .
H60 H 0.7543 0.8394 0.2378 0.030 Uiso 1 1 calc R . . . .
C61 C 0.7458(6) 0.8146(4) 0.4315(3) 0.0315(15) Uani 1 1 d . . . . .
H61A H 0.8218 0.8195 0.4474 0.047 Uiso 1 1 calc GR . . . .
H61B H 0.6928 0.7893 0.4625 0.047 Uiso 1 1 calc GR . . . .
H61C H 0.7127 0.8601 0.4171 0.047 Uiso 1 1 calc GR . . . .
C62 C 0.8128(7) 0.6746(4) 0.3982(3) 0.0379(17) Uani 1 1 d . . . . .
H62A H 0.8162 0.6479 0.3667 0.057 Uiso 1 1 calc GR . . . .
H62B H 0.7563 0.6539 0.4297 0.057 Uiso 1 1 calc GR . . . .
H62C H 0.8902 0.6749 0.4139 0.057 Uiso 1 1 calc GR . . . .
C63 C 0.6167(6) 0.7624(4) 0.3352(3) 0.0339(15) Uani 1 1 d . . . . .
H63A H 0.5875 0.8092 0.3222 0.051 Uiso 1 1 calc GR . . . .
H63B H 0.5613 0.7373 0.3651 0.051 Uiso 1 1 calc GR . . . .
H63C H 0.6250 0.7391 0.3015 0.051 Uiso 1 1 calc GR . . . .
C64 C 1.0232(8) 0.9224(5) 0.4161(3) 0.0436(19) Uani 1 1 d . . . . .
H64A H 1.0366 0.9663 0.3892 0.065 Uiso 1 1 calc GR . . . .
H64B H 1.0662 0.9212 0.4515 0.065 Uiso 1 1 calc GR . . . .
H64C H 0.9395 0.9171 0.4270 0.065 Uiso 1 1 calc GR . . . .
C65 C 1.0744(6) 0.7654(4) 0.4343(3) 0.0333(15) Uani 1 1 d . . . . .
H65A H 0.9959 0.7584 0.4536 0.050 Uiso 1 1 calc GR . . . .
H65B H 1.1308 0.7680 0.4639 0.050 Uiso 1 1 calc GR . . . .
H65C H 1.0952 0.7271 0.4146 0.050 Uiso 1 1 calc GR . . . .
C66 C 1.2336(7) 0.8709(5) 0.3507(4) 0.050(2) Uani 1 1 d . . . . .
H66A H 1.2639 0.8380 0.3269 0.074 Uiso 1 1 calc GR . . . .
H66B H 1.2817 0.8689 0.3845 0.074 Uiso 1 1 calc GR . . . .
H66C H 1.2362 0.9172 0.3269 0.074 Uiso 1 1 calc GR . . . .
C67 C 0.9449(8) 1.0573(4) 0.1755(4) 0.0443(18) Uani 1 1 d . . . . .
H67A H 0.9233 1.0657 0.2150 0.066 Uiso 1 1 calc GR . . . .
H67B H 0.9248 1.0976 0.1462 0.066 Uiso 1 1 calc GR . . . .
H67C H 1.0291 1.0484 0.1719 0.066 Uiso 1 1 calc GR . . . .
C68 C 0.6985(7) 0.9912(5) 0.1792(4) 0.048(2) Uani 1 1 d . . . . .
H68A H 0.6551 0.9570 0.1640 0.072 Uiso 1 1 calc GR . . . .
H68B H 0.6740 1.0373 0.1605 0.072 Uiso 1 1 calc GR . . . .
H68C H 0.6824 0.9852 0.2219 0.072 Uiso 1 1 calc GR . . . .
C69 C 0.8766(7) 0.9790(5) 0.0800(3) 0.0380(17) Uani 1 1 d . . . . .
H69A H 0.9596 0.9791 0.0670 0.057 Uiso 1 1 calc GR . . . .
H69B H 0.8381 1.0197 0.0584 0.057 Uiso 1 1 calc GR . . . .
H69C H 0.8399 0.9377 0.0723 0.057 Uiso 1 1 calc GR . . . .
C70 C 1.1675(7) 0.6618(4) 0.3277(3) 0.0365(16) Uani 1 1 d . . . . .
C71 C 1.0983(7) 0.6035(4) 0.3529(3) 0.0349(15) Uani 1 1 d . . . . .
H71 H 1.0223 0.5991 0.3399 0.042 Uiso 1 1 calc R . . . .
C72 C 1.1432(9) 0.5522(5) 0.3972(4) 0.048(2) Uani 1 1 d . . . . .
H72 H 1.0959 0.5138 0.4136 0.058 Uiso 1 1 calc R . . . .
C73 C 1.2573(10) 0.5563(5) 0.4180(4) 0.054(2) Uani 1 1 d . . . . .
C74 C 1.3220(7) 0.6161(5) 0.3933(3) 0.044(2) Uani 1 1 d . . . . .
H74 H 1.3970 0.6211 0.4071 0.053 Uiso 1 1 calc R . . . .
C75 C 1.2814(7) 0.6669(5) 0.3505(3) 0.0405(18) Uani 1 1 d . . . . .
H75 H 1.3284 0.7059 0.3356 0.049 Uiso 1 1 calc R . . . .
C76 C 1.3068(13) 0.4978(6) 0.4637(5) 0.078(4) Uani 1 1 d . . . . .
H76A H 1.3226 0.5152 0.4993 0.117 Uiso 1 1 calc GR . . . .
H76B H 1.3794 0.4804 0.4473 0.117 Uiso 1 1 calc GR . . . .
H76C H 1.2497 0.4607 0.4737 0.117 Uiso 1 1 calc GR . . . .
C77 C 0.8544(6) 0.6088(4) 0.2048(3) 0.0257(13) Uani 1 1 d . . . . .
C78 C 0.9606(6) 0.5697(4) 0.2076(3) 0.0290(14) Uani 1 1 d . . . . .
H78 H 1.0261 0.5845 0.2248 0.035 Uiso 1 1 calc R . . . .
C79 C 0.9676(7) 0.5079(4) 0.1842(3) 0.0330(15) Uani 1 1 d . . . . .
H79 H 1.0381 0.4819 0.1858 0.040 Uiso 1 1 calc R . . . .
C80 C 0.8709(7) 0.4856(4) 0.1588(4) 0.0366(16) Uani 1 1 d . . . . .
H80 H 0.8764 0.4449 0.1430 0.044 Uiso 1 1 calc R . . . .
C81 C 0.7652(7) 0.5238(4) 0.1567(4) 0.0389(17) Uani 1 1 d . . . . .
H81 H 0.6998 0.5087 0.1395 0.047 Uiso 1 1 calc R . . . .
C82 C 0.7572(6) 0.5846(4) 0.1802(3) 0.0312(14) Uani 1 1 d . . . . .
H82 H 0.6856 0.6095 0.1794 0.037 Uiso 1 1 calc R . . . .

loop_
_atom_site_aniso_label
_atom_site_aniso_U_11
_atom_site_aniso_U_22
_atom_site_aniso_U_33
_atom_site_aniso_U_23
_atom_site_aniso_U_13
_atom_site_aniso_U_12
U1 0.01697(11) 0.02832(13) 0.01927(11) -0.00224(8) -0.00017(7) -0.00339(8)
S1 0.0267(7) 0.0311(8) 0.0279(7) -0.0080(6) 0.0038(6) -0.0082(6)
Si1 0.0236(8) 0.0449(11) 0.0215(8) -0.0048(7) 0.0010(6) -0.0125(7)
Si2 0.0200(8) 0.0331(9) 0.0240(8) -0.0042(7) 0.0020(6) -0.0069(7)
Si3 0.0257(9) 0.0322(10) 0.0300(9) 0.0024(7) 0.0037(7) 0.0015(7)
Si4 0.0186(8) 0.0308(9) 0.0253(8) -0.0011(7) -0.0001(6) -0.0054(6)
Si5 0.0165(7) 0.0327(9) 0.0235(8) -0.0012(7) -0.0001(6) -0.0027(6)
Si6 0.0156(8) 0.0479(11) 0.0233(8) -0.0055(7) -0.0022(6) -0.0044(7)
N1 0.043(3) 0.040(3) 0.020(3) 0.004(2) -0.009(2) 0.011(3)
C1 0.015(3) 0.042(4) 0.026(3) 0.004(3) 0.003(2) -0.005(3)
C2 0.023(3) 0.017(3) 0.032(3) 0.000(2) -0.002(2) -0.006(2)
C3 0.020(3) 0.030(3) 0.024(3) -0.006(2) 0.004(2) -0.006(2)
C4 0.027(3) 0.022(3) 0.027(3) -0.003(2) 0.006(2) -0.004(2)
C5 0.026(3) 0.019(3) 0.026(3) 0.002(2) 0.004(2) -0.006(2)
C6 0.030(4) 0.068(6) 0.028(4) -0.003(3) 0.000(3) -0.020(4)
C7 0.043(4) 0.048(5) 0.026(3) -0.008(3) 0.004(3) -0.018(3)
C8 0.029(3) 0.049(4) 0.022(3) -0.008(3) -0.002(3) -0.006(3)
C9 0.022(3) 0.040(4) 0.030(3) -0.011(3) 0.004(2) -0.007(3)
C10 0.039(4) 0.034(4) 0.032(4) 0.004(3) 0.004(3) -0.011(3)
C11 0.019(3) 0.048(4) 0.036(4) -0.006(3) 0.001(3) -0.011(3)
C12 0.052(5) 0.033(4) 0.050(5) 0.000(3) 0.003(4) -0.008(4)
C13 0.033(4) 0.054(5) 0.054(5) 0.005(4) 0.011(4) 0.011(4)
C14 0.041(4) 0.050(5) 0.035(4) 0.001(3) -0.008(3) 0.009(4)
C15 0.020(3) 0.029(3) 0.026(3) -0.004(2) -0.003(2) -0.005(2)
C16 0.013(3) 0.034(3) 0.024(3) -0.003(2) -0.003(2) 0.000(2)
C17 0.017(3) 0.033(4) 0.032(3) -0.004(3) -0.001(2) -0.006(2)
C18 0.020(3) 0.037(4) 0.022(3) -0.003(3) 0.003(2) -0.004(3)
C19 0.018(3) 0.033(3) 0.021(3) 0.002(2) 0.001(2) 0.002(2)
C20 0.034(4) 0.055(5) 0.032(4) -0.007(3) 0.005(3) -0.017(3)
C21 0.035(4) 0.039(4) 0.050(5) 0.011(3) -0.010(3) -0.006(3)
C22 0.027(3) 0.047(4) 0.039(4) -0.004(3) 0.007(3) -0.011(3)
C23 0.014(3) 0.047(4) 0.030(3) 0.002(3) -0.004(2) 0.001(3)
C24 0.029(3) 0.029(3) 0.028(3) 0.001(3) -0.001(3) 0.004(3)
C25 0.028(3) 0.043(4) 0.030(3) -0.008(3) 0.002(3) -0.005(3)
C26 0.023(3) 0.069(5) 0.021(3) 0.003(3) -0.002(2) -0.007(3)
C27 0.016(3) 0.064(5) 0.034(4) -0.001(3) 0.003(3) -0.005(3)
C28 0.031(4) 0.057(5) 0.040(4) -0.016(4) -0.005(3) -0.010(3)
C29 0.030(3) 0.038(4) 0.031(3) -0.010(3) 0.004(3) 0.003(3)
C30 0.031(3) 0.040(4) 0.028(3) -0.005(3) 0.002(3) -0.002(3)
C31 0.030(4) 0.047(4) 0.032(4) -0.010(3) -0.004(3) 0.007(3)
C32 0.047(4) 0.038(4) 0.026(3) -0.001(3) -0.009(3) 0.005(3)
C33 0.048(4) 0.039(4) 0.031(4) -0.002(3) 0.000(3) -0.005(3)
C34 0.036(4) 0.039(4) 0.026(3) -0.004(3) -0.001(3) -0.004(3)
C35 0.072(7) 0.057(6) 0.050(5) 0.012(4) -0.016(5) 0.004(5)
C36 0.021(3) 0.040(4) 0.023(3) -0.005(3) 0.004(2) -0.011(3)
C37 0.021(3) 0.042(4) 0.027(3) -0.006(3) 0.000(2) -0.008(3)
C38 0.022(3) 0.034(4) 0.036(4) -0.007(3) 0.000(3) -0.005(3)
C39 0.030(3) 0.034(4) 0.035(4) -0.005(3) 0.002(3) -0.001(3)
C40 0.030(4) 0.041(4) 0.037(4) -0.010(3) -0.005(3) -0.011(3)
C41 0.041(4) 0.028(4) 0.041(4) -0.015(3) 0.003(3) -0.010(3)
U2 0.01635(11) 0.03110(13) 0.01944(11) -0.00154(8) 0.00050(7) -0.00322(8)
S2 0.0242(7) 0.0347(9) 0.0292(8) -0.0078(6) 0.0040(6) -0.0074(6)
Si7 0.0174(8) 0.0390(10) 0.0241(8) -0.0025(7) 0.0008(6) -0.0001(7)
Si8 0.0196(8) 0.0369(10) 0.0278(9) -0.0001(7) 0.0005(6) -0.0094(7)
Si9 0.0176(8) 0.0434(11) 0.0233(8) -0.0049(7) -0.0018(6) -0.0035(7)
Si10 0.0199(8) 0.0338(9) 0.0230(8) -0.0052(7) 0.0027(6) -0.0072(7)
Si11 0.0252(9) 0.0442(11) 0.0236(8) 0.0007(7) -0.0018(7) -0.0148(8)
Si12 0.0235(8) 0.0322(10) 0.0300(9) -0.0012(7) 0.0016(7) -0.0002(7)
N2 0.043(3) 0.048(4) 0.015(2) 0.002(2) -0.007(2) 0.008(3)
C42 0.013(3) 0.041(4) 0.026(3) 0.001(3) -0.003(2) -0.003(3)
C43 0.020(3) 0.031(3) 0.022(3) -0.004(2) -0.001(2) -0.007(2)
C44 0.019(3) 0.029(3) 0.026(3) 0.000(2) 0.002(2) -0.001(2)
C45 0.015(3) 0.036(4) 0.026(3) -0.002(3) 0.003(2) 0.003(2)
C46 0.016(3) 0.028(3) 0.033(3) 0.000(3) -0.004(2) -0.005(2)
C47 0.033(4) 0.049(5) 0.034(4) -0.010(3) 0.003(3) 0.000(3)
C48 0.016(3) 0.048(4) 0.035(4) -0.002(3) -0.006(3) 0.002(3)
C49 0.029(3) 0.029(4) 0.036(4) 0.002(3) 0.005(3) 0.005(3)
C50 0.033(4) 0.061(5) 0.036(4) -0.006(4) 0.012(3) -0.013(4)
C51 0.030(4) 0.056(5) 0.040(4) -0.008(4) 0.001(3) -0.016(3)
C52 0.037(4) 0.039(5) 0.070(6) 0.002(4) -0.012(4) -0.009(3)
C53 0.028(3) 0.060(5) 0.028(3) -0.006(3) -0.006(3) 0.000(3)
C54 0.019(3) 0.057(5) 0.036(4) -0.006(3) -0.001(3) -0.005(3)
C55 0.033(4) 0.044(4) 0.039(4) -0.009(3) 0.001(3) -0.004(3)
C56 0.019(3) 0.030(3) 0.030(3) -0.004(3) 0.000(2) -0.003(2)
C57 0.018(3) 0.037(4) 0.027(3) 0.001(3) 0.005(2) -0.007(3)
C58 0.022(3) 0.036(4) 0.023(3) 0.001(3) 0.000(2) -0.008(3)
C59 0.024(3) 0.026(3) 0.025(3) -0.004(2) -0.001(2) 0.000(2)
C60 0.020(3) 0.035(4) 0.018(3) -0.001(2) 0.002(2) 0.000(2)
C61 0.025(3) 0.043(4) 0.029(3) -0.012(3) 0.003(3) -0.011(3)
C62 0.037(4) 0.038(4) 0.034(4) 0.003(3) 0.000(3) -0.016(3)
C63 0.022(3) 0.050(4) 0.030(3) -0.009(3) 0.003(3) -0.010(3)
C64 0.053(5) 0.047(5) 0.030(4) 0.000(3) -0.005(3) -0.017(4)
C65 0.027(3) 0.046(4) 0.025(3) -0.002(3) 0.002(3) -0.010(3)
C66 0.033(4) 0.073(6) 0.034(4) 0.013(4) -0.003(3) -0.021(4)
C67 0.048(5) 0.038(4) 0.044(4) 0.001(3) 0.000(3) -0.003(3)
C68 0.033(4) 0.047(5) 0.057(5) 0.003(4) 0.007(4) 0.006(3)
C69 0.033(4) 0.050(5) 0.030(4) -0.002(3) -0.009(3) 0.001(3)
C70 0.033(4) 0.045(4) 0.032(4) -0.012(3) 0.002(3) 0.011(3)
C71 0.043(4) 0.035(4) 0.025(3) -0.003(3) -0.006(3) 0.004(3)
C72 0.073(6) 0.042(5) 0.031(4) -0.008(3) -0.016(4) 0.003(4)
C73 0.082(7) 0.048(5) 0.035(4) -0.010(4) -0.019(4) 0.023(5)
C74 0.038(4) 0.067(6) 0.031(4) -0.019(4) -0.013(3) 0.018(4)
C75 0.034(4) 0.056(5) 0.030(4) -0.006(3) 0.003(3) 0.005(3)
C76 0.124(11) 0.052(6) 0.066(7) -0.018(5) -0.053(7) 0.028(6)
C77 0.025(3) 0.032(3) 0.019(3) -0.002(2) 0.004(2) -0.008(3)
C78 0.024(3) 0.034(4) 0.029(3) -0.004(3) 0.001(2) -0.007(3)
C79 0.032(4) 0.034(4) 0.032(4) -0.005(3) 0.003(3) 0.002(3)
C80 0.038(4) 0.030(4) 0.043(4) -0.013(3) 0.000(3) -0.006(3)
C81 0.037(4) 0.043(4) 0.038(4) -0.011(3) -0.003(3) -0.011(3)
C82 0.023(3) 0.038(4) 0.032(3) -0.007(3) 0.000(3) -0.004(3)

loop_
_atom_type_symbol
_atom_type_description
_atom_type_scat_dispersion_real
_atom_type_scat_dispersion_imag
_atom_type_scat_source
C C 0.0181 0.0091 'International Tables Vol C Tables 4.2.6.8 and 6.1.1.4'
H H 0.0000 0.0000 'International Tables Vol C Tables 4.2.6.8 and 6.1.1.4'
N N 0.0311 0.0180 'International Tables Vol C Tables 4.2.6.8 and 6.1.1.4'
S S 0.3331 0.5567 'International Tables Vol C Tables 4.2.6.8 and 6.1.1.4'
Si Si 0.2541 0.3302 'International Tables Vol C Tables 4.2.6.8 and 6.1.1.4'
U U -4.3638 13.4090 'International Tables Vol C Tables 4.2.6.8 and 6.1.1.4'

loop_
_geom_angle_atom_site_label_1
_geom_angle_atom_site_label_2
_geom_angle_atom_site_label_3
_geom_angle
_geom_angle_site_symmetry_1
_geom_angle_site_symmetry_3
_geom_angle_publ_flag
S1 U1 C1 102.95(13) . . ?
S1 U1 C2 73.93(13) . . ?
S1 U1 C3 73.57(14) . . ?
S1 U1 C4 100.82(14) . . ?
S1 U1 C5 120.12(13) . . ?
S1 U1 C15 134.88(14) . . ?
S1 U1 C16 115.18(14) . . ?
S1 U1 C17 87.62(14) . . ?
S1 U1 C18 86.19(14) . . ?
S1 U1 C19 113.42(14) . . ?
N1 U1 S1 97.1(2) . . ?
N1 U1 C1 84.3(2) . . ?
N1 U1 C2 96.1(2) . . ?
N1 U1 C3 125.4(2) . . ?
N1 U1 C4 133.4(2) . . ?
N1 U1 C5 106.0(2) . . ?
N1 U1 C15 101.0(2) . . ?
N1 U1 C16 82.6(2) . . ?
N1 U1 C17 97.1(2) . . ?
N1 U1 C18 127.1(2) . . ?
N1 U1 C19 129.9(2) . . ?
C1 U1 C2 30.25(18) . . ?
C1 U1 C3 48.64(19) . . ?
C1 U1 C4 49.94(19) . . ?
C1 U1 C5 30.59(19) . . ?
C1 U1 C15 119.66(19) . . ?
C1 U1 C16 140.82(19) . . ?
C1 U1 C17 169.1(2) . . ?
C1 U1 C18 146.4(2) . . ?
C1 U1 C19 122.9(2) . . ?
C2 U1 C3 29.35(19) . . ?
C4 U1 C2 49.87(17) . . ?
C4 U1 C3 29.67(17) . . ?
C5 U1 C2 49.61(17) . . ?
C5 U1 C3 47.92(18) . . ?
C5 U1 C4 29.3(2) . . ?
C5 U1 C15 93.94(19) . . ?
C5 U1 C16 122.02(19) . . ?
C5 U1 C17 140.30(19) . . ?
C5 U1 C18 117.6(2) . . ?
C5 U1 C19 92.32(19) . . ?
C15 U1 C2 143.01(19) . . ?
C15 U1 C3 123.90(19) . . ?
C15 U1 C4 96.02(19) . . ?
C16 U1 C2 170.88(19) . . ?
C16 U1 C3 150.69(18) . . ?
C16 U1 C4 125.60(18) . . ?
C16 U1 C15 30.1(2) . . ?
C17 U1 C2 158.47(19) . . ?
C17 U1 C3 134.63(19) . . ?
C17 U1 C4 126.1(2) . . ?
C17 U1 C15 49.47(19) . . ?
C17 U1 C16 29.84(18) . . ?
C17 U1 C18 30.1(2) . . ?
C17 U1 C19 48.7(2) . . ?
C18 U1 C2 134.57(19) . . ?
C18 U1 C3 106.17(19) . . ?
C18 U1 C4 96.8(2) . . ?
C18 U1 C15 50.21(18) . . ?
C18 U1 C16 49.92(18) . . ?
C19 U1 C2 129.26(19) . . ?
C19 U1 C3 101.59(18) . . ?
C19 U1 C4 80.21(19) . . ?
C19 U1 C15 30.15(18) . . ?
C19 U1 C16 49.11(18) . . ?
C19 U1 C18 29.8(2) . . ?
C36 S1 U1 118.8(2) . . ?
C6 Si1 C1 107.6(3) . . ?
C6 Si1 C7 108.1(4) . . ?
C7 Si1 C1 107.9(4) . . ?
C8 Si1 C1 116.3(3) . . ?
C8 Si1 C6 109.7(4) . . ?
C8 Si1 C7 107.0(3) . . ?
C9 Si2 C2 108.3(3) . . ?
C10 Si2 C2 116.1(3) . . ?
C10 Si2 C9 108.2(3) . . ?
C10 Si2 C11 108.3(4) . . ?
C11 Si2 C2 108.4(3) . . ?
C11 Si2 C9 107.2(3) . . ?
C12 Si3 C4 106.8(4) . . ?
C13 Si3 C4 106.6(3) . . ?
C13 Si3 C12 110.8(4) . . ?
C13 Si3 C14 105.5(4) . . ?
C14 Si3 C4 119.9(3) . . ?
C14 Si3 C12 107.2(4) . . ?
C20 Si4 C15 115.5(3) . . ?
C20 Si4 C21 110.0(4) . . ?
C21 Si4 C15 106.6(3) . . ?
C22 Si4 C15 110.7(3) . . ?
C22 Si4 C20 107.7(4) . . ?
C22 Si4 C21 105.9(4) . . ?
C23 Si5 C16 114.0(3) . . ?
C24 Si5 C16 109.3(3) . . ?
C24 Si5 C23 109.5(3) . . ?
C24 Si5 C25 107.6(3) . . ?
C25 Si5 C16 106.5(3) . . ?
C25 Si5 C23 109.6(3) . . ?
C18 Si6 C26 107.6(3) . . ?
C27 Si6 C18 115.0(3) . . ?
C27 Si6 C26 108.1(4) . . ?
C27 Si6 C28 110.5(4) . . ?
C28 Si6 C18 107.3(3) . . ?
C28 Si6 C26 108.0(4) . . ?
C29 N1 U1 166.6(6) . . ?
Si1 C1 U1 124.3(3) . . ?
C2 C1 U1 77.3(4) . . ?
C2 C1 Si1 131.6(5) . . ?
C5 C1 U1 74.8(4) . . ?
C5 C1 Si1 119.9(5) . . ?
C5 C1 C2 107.0(6) . . ?
Si2 C2 U1 128.7(3) . . ?
C1 C2 U1 72.5(4) . . ?
C1 C2 Si2 130.2(5) . . ?
C3 C2 U1 75.8(4) . . ?
C3 C2 Si2 122.3(5) . . ?
C3 C2 C1 105.7(5) . . ?
U1 C3 H3 117.8 . . ?
C2 C3 U1 74.8(4) . . ?
C2 C3 H3 124.3 . . ?
C2 C3 C4 111.3(6) . . ?
C4 C3 U1 74.7(4) . . ?
C4 C3 H3 124.3 . . ?
Si3 C4 U1 137.4(3) . . ?
C3 C4 U1 75.7(4) . . ?
C3 C4 Si3 124.3(5) . . ?
C5 C4 U1 72.9(4) . . ?
C5 C4 Si3 124.7(5) . . ?
C5 C4 C3 105.3(5) . . ?
U1 C5 H5 114.7 . . ?
C1 C5 U1 74.6(4) . . ?
C1 C5 H5 124.7 . . ?
C4 C5 U1 77.8(4) . . ?
C4 C5 C1 110.6(5) . . ?
C4 C5 H5 124.7 . . ?
Si1 C6 H6A 109.5 . . ?
Si1 C6 H6B 109.5 . . ?
Si1 C6 H6C 109.5 . . ?
H6A C6 H6B 109.5 . . ?
H6A C6 H6C 109.5 . . ?
H6B C6 H6C 109.5 . . ?
Si1 C7 H7A 109.5 . . ?
Si1 C7 H7B 109.5 . . ?
Si1 C7 H7C 109.5 . . ?
H7A C7 H7B 109.5 . . ?
H7A C7 H7C 109.5 . . ?
H7B C7 H7C 109.5 . . ?
Si1 C8 H8A 109.5 . . ?
Si1 C8 H8B 109.5 . . ?
Si1 C8 H8C 109.5 . . ?
H8A C8 H8B 109.5 . . ?
H8A C8 H8C 109.5 . . ?
H8B C8 H8C 109.5 . . ?
Si2 C9 H9A 109.5 . . ?
Si2 C9 H9B 109.5 . . ?
Si2 C9 H9C 109.5 . . ?
H9A C9 H9B 109.5 . . ?
H9A C9 H9C 109.5 . . ?
H9B C9 H9C 109.5 . . ?
Si2 C10 H10A 109.5 . . ?
Si2 C10 H10B 109.5 . . ?
Si2 C10 H10C 109.5 . . ?
H10A C10 H10B 109.5 . . ?
H10A C10 H10C 109.5 . . ?
H10B C10 H10C 109.5 . . ?
Si2 C11 H11A 109.5 . . ?
Si2 C11 H11B 109.5 . . ?
Si2 C11 H11C 109.5 . . ?
H11A C11 H11B 109.5 . . ?
H11A C11 H11C 109.5 . . ?
H11B C11 H11C 109.5 . . ?
Si3 C12 H12A 109.5 . . ?
Si3 C12 H12B 109.5 . . ?
Si3 C12 H12C 109.5 . . ?
H12A C12 H12B 109.5 . . ?
H12A C12 H12C 109.5 . . ?
H12B C12 H12C 109.5 . . ?
Si3 C13 H13A 109.5 . . ?
Si3 C13 H13B 109.5 . . ?
Si3 C13 H13C 109.5 . . ?
H13A C13 H13B 109.5 . . ?
H13A C13 H13C 109.5 . . ?
H13B C13 H13C 109.5 . . ?
Si3 C14 H14A 109.5 . . ?
Si3 C14 H14B 109.5 . . ?
Si3 C14 H14C 109.5 . . ?
H14A C14 H14B 109.5 . . ?
H14A C14 H14C 109.5 . . ?
H14B C14 H14C 109.5 . . ?
Si4 C15 U1 129.3(3) . . ?
C16 C15 U1 74.9(3) . . ?
C16 C15 Si4 132.5(5) . . ?
C19 C15 U1 74.2(3) . . ?
C19 C15 Si4 119.2(5) . . ?
C19 C15 C16 106.0(5) . . ?
Si5 C16 U1 127.2(3) . . ?
C15 C16 U1 75.0(4) . . ?
C15 C16 Si5 131.4(5) . . ?
C17 C16 U1 73.8(4) . . ?
C17 C16 Si5 119.5(5) . . ?
C17 C16 C15 107.6(5) . . ?
U1 C17 H17 114.7 . . ?
C16 C17 U1 76.3(4) . . ?
C16 C17 H17 124.9 . . ?
C16 C17 C18 110.2(6) . . ?
C18 C17 U1 76.0(4) . . ?
C18 C17 H17 124.9 . . ?
Si6 C18 U1 127.7(3) . . ?
C17 C18 U1 73.9(4) . . ?
C17 C18 Si6 125.5(5) . . ?
C19 C18 U1 74.6(4) . . ?
C19 C18 Si6 127.5(5) . . ?
C19 C18 C17 105.4(5) . . ?
U1 C19 H19 115.9 . . ?
C15 C19 U1 75.6(3) . . ?
C15 C19 H19 124.6 . . ?
C18 C19 U1 75.6(3) . . ?
C18 C19 C15 110.8(6) . . ?
C18 C19 H19 124.6 . . ?
Si4 C20 H20A 109.5 . . ?
Si4 C20 H20B 109.5 . . ?
Si4 C20 H20C 109.5 . . ?
H20A C20 H20B 109.5 . . ?
H20A C20 H20C 109.5 . . ?
H20B C20 H20C 109.5 . . ?
Si4 C21 H21A 109.5 . . ?
Si4 C21 H21B 109.5 . . ?
Si4 C21 H21C 109.5 . . ?
H21A C21 H21B 109.5 . . ?
H21A C21 H21C 109.5 . . ?
H21B C21 H21C 109.5 . . ?
Si4 C22 H22A 109.5 . . ?
Si4 C22 H22B 109.5 . . ?
Si4 C22 H22C 109.5 . . ?
H22A C22 H22B 109.5 . . ?
H22A C22 H22C 109.5 . . ?
H22B C22 H22C 109.5 . . ?
Si5 C23 H23A 109.5 . . ?
Si5 C23 H23B 109.5 . . ?
Si5 C23 H23C 109.5 . . ?
H23A C23 H23B 109.5 . . ?
H23A C23 H23C 109.5 . . ?
H23B C23 H23C 109.5 . . ?
Si5 C24 H24A 109.5 . . ?
Si5 C24 H24B 109.5 . . ?
Si5 C24 H24C 109.5 . . ?
H24A C24 H24B 109.5 . . ?
H24A C24 H24C 109.5 . . ?
H24B C24 H24C 109.5 . . ?
Si5 C25 H25A 109.5 . . ?
Si5 C25 H25B 109.5 . . ?
Si5 C25 H25C 109.5 . . ?
H25A C25 H25B 109.5 . . ?
H25A C25 H25C 109.5 . . ?
H25B C25 H25C 109.5 . . ?
Si6 C26 H26A 109.5 . . ?
Si6 C26 H26B 109.5 . . ?
Si6 C26 H26C 109.5 . . ?
H26A C26 H26B 109.5 . . ?
H26A C26 H26C 109.5 . . ?
H26B C26 H26C 109.5 . . ?
Si6 C27 H27A 109.5 . . ?
Si6 C27 H27B 109.5 . . ?
Si6 C27 H27C 109.5 . . ?
H27A C27 H27B 109.5 . . ?
H27A C27 H27C 109.5 . . ?
H27B C27 H27C 109.5 . . ?
Si6 C28 H28A 109.5 . . ?
Si6 C28 H28B 109.5 . . ?
Si6 C28 H28C 109.5 . . ?
H28A C28 H28B 109.5 . . ?
H28A C28 H28C 109.5 . . ?
H28B C28 H28C 109.5 . . ?
N1 C29 C30 121.8(7) . . ?
N1 C29 C34 120.2(7) . . ?
C34 C29 C30 117.9(7) . . ?
C29 C30 H30 119.9 . . ?
C31 C30 C29 120.3(7) . . ?
C31 C30 H30 119.9 . . ?
C30 C31 H31 118.4 . . ?
C30 C31 C32 123.1(7) . . ?
C32 C31 H31 118.4 . . ?
C31 C32 C33 116.5(7) . . ?
C31 C32 C35 121.6(8) . . ?
C33 C32 C35 121.9(8) . . ?
C32 C33 H33 119.0 . . ?
C34 C33 C32 122.1(7) . . ?
C34 C33 H33 119.0 . . ?
C29 C34 H34 119.9 . . ?
C33 C34 C29 120.1(7) . . ?
C33 C34 H34 119.9 . . ?
C32 C35 H35A 109.5 . . ?
C32 C35 H35B 109.5 . . ?
C32 C35 H35C 109.5 . . ?
H35A C35 H35B 109.5 . . ?
H35A C35 H35C 109.5 . . ?
H35B C35 H35C 109.5 . . ?
C37 C36 S1 122.6(5) . . ?
C38 C36 S1 118.5(5) . . ?
C38 C36 C37 118.9(7) . . ?
C36 C37 H37 119.8 . . ?
C39 C37 C36 120.4(6) . . ?
C39 C37 H37 119.8 . . ?
C36 C38 H38 119.9 . . ?
C40 C38 C36 120.2(7) . . ?
C40 C38 H38 119.9 . . ?
C37 C39 H39 120.1 . . ?
C37 C39 C41 119.9(7) . . ?
C41 C39 H39 120.1 . . ?
C38 C40 H40 119.8 . . ?
C41 C40 C38 120.5(7) . . ?
C41 C40 H40 119.8 . . ?
C39 C41 H41 119.9 . . ?
C40 C41 C39 120.1(7) . . ?
C40 C41 H41 119.9 . . ?
S2 U2 C42 114.77(15) . . ?
S2 U2 C43 133.98(13) . . ?
S2 U2 C44 112.28(14) . . ?
S2 U2 C45 85.13(14) . . ?
S2 U2 C46 86.81(13) . . ?
S2 U2 C56 75.68(14) . . ?
S2 U2 C57 105.25(13) . . ?
S2 U2 C58 121.25(14) . . ?
S2 U2 C59 100.88(14) . . ?
S2 U2 C60 74.16(14) . . ?
N2 U2 S2 97.6(2) . . ?
N2 U2 C42 83.1(2) . . ?
N2 U2 C43 101.9(2) . . ?
N2 U2 C44 130.9(2) . . ?
N2 U2 C45 128.1(2) . . ?
N2 U2 C46 98.3(2) . . ?
N2 U2 C56 95.7(2) . . ?
N2 U2 C57 84.2(2) . . ?
N2 U2 C58 105.7(2) . . ?
N2 U2 C59 133.7(2) . . ?
N2 U2 C60 124.9(2) . . ?
C42 U2 C45 50.35(18) . . ?
C42 U2 C56 169.6(2) . . ?
C42 U2 C59 124.73(19) . . ?
C42 U2 C60 150.43(18) . . ?
C43 U2 C42 30.3(2) . . ?
C43 U2 C45 50.25(18) . . ?
C43 U2 C56 141.6(2) . . ?
C43 U2 C57 117.83(19) . . ?
C43 U2 C59 94.97(19) . . ?
C43 U2 C60 123.17(19) . . ?
C44 U2 C42 49.55(19) . . ?
C44 U2 C43 30.24(18) . . ?
C44 U2 C45 29.8(2) . . ?
C44 U2 C56 128.2(2) . . ?
C44 U2 C57 121.2(2) . . ?
C44 U2 C59 78.90(19) . . ?
C44 U2 C60 100.90(18) . . ?
C45 U2 C56 134.39(19) . . ?
C45 U2 C59 95.64(19) . . ?
C45 U2 C60 105.83(18) . . ?
C46 U2 C42 30.30(18) . . ?
C46 U2 C43 49.50(19) . . ?
C46 U2 C44 48.5(2) . . ?
C46 U2 C45 29.81(19) . . ?
C46 U2 C56 158.89(19) . . ?
C46 U2 C57 167.32(19) . . ?
C46 U2 C58 139.07(19) . . ?
C46 U2 C59 124.62(19) . . ?
C46 U2 C60 134.16(19) . . ?
C56 U2 C59 49.90(19) . . ?
C56 U2 C60 29.26(19) . . ?
C57 U2 C42 139.22(19) . . ?
C57 U2 C45 145.2(2) . . ?
C57 U2 C56 30.59(18) . . ?
C57 U2 C59 50.12(19) . . ?
C57 U2 C60 48.89(19) . . ?
C58 U2 C42 120.9(2) . . ?
C58 U2 C43 92.77(19) . . ?
C58 U2 C44 91.26(19) . . ?
C58 U2 C45 116.8(2) . . ?
C58 U2 C56 49.37(19) . . ?
C58 U2 C57 29.91(19) . . ?
C58 U2 C59 29.92(19) . . ?
C58 U2 C60 48.17(19) . . ?
C60 U2 C59 29.73(18) . . ?
C77 S2 U2 118.1(2) . . ?
C47 Si7 C42 106.4(3) . . ?
C47 Si7 C48 108.2(3) . . ?
C47 Si7 C49 107.8(4) . . ?
C48 Si7 C42 113.9(3) . . ?
C49 Si7 C42 109.9(3) . . ?
C49 Si7 C48 110.3(3) . . ?
C50 Si8 C43 109.0(4) . . ?
C50 Si8 C52 108.1(4) . . ?
C51 Si8 C43 115.9(3) . . ?
C51 Si8 C50 109.5(4) . . ?
C51 Si8 C52 107.5(4) . . ?
C52 Si8 C43 106.4(3) . . ?
C53 Si9 C45 106.0(3) . . ?
C54 Si9 C45 114.8(3) . . ?
C54 Si9 C53 107.7(4) . . ?
C55 Si9 C45 107.8(3) . . ?
C55 Si9 C53 109.1(4) . . ?
C55 Si9 C54 111.3(4) . . ?
C61 Si10 C56 107.7(3) . . ?
C62 Si10 C56 116.9(3) . . ?
C62 Si10 C61 108.8(4) . . ?
C62 Si10 C63 108.2(4) . . ?
C63 Si10 C56 107.1(3) . . ?
C63 Si10 C61 107.8(3) . . ?
C57 Si11 C64 107.3(4) . . ?
C65 Si11 C57 115.9(3) . . ?
C65 Si11 C64 108.9(3) . . ?
C66 Si11 C57 109.6(3) . . ?
C66 Si11 C64 105.1(4) . . ?
C66 Si11 C65 109.5(4) . . ?
C67 Si12 C59 108.0(3) . . ?
C67 Si12 C69 107.6(4) . . ?
C68 Si12 C59 105.4(3) . . ?
C68 Si12 C67 110.0(4) . . ?
C68 Si12 C69 104.7(4) . . ?
C69 Si12 C59 120.8(3) . . ?
C70 N2 U2 165.4(6) . . ?
Si7 C42 U2 128.2(3) . . ?
C43 C42 U2 74.1(4) . . ?
C43 C42 Si7 132.9(5) . . ?
C46 C42 U2 73.5(4) . . ?
C46 C42 Si7 119.8(5) . . ?
C46 C42 C43 105.7(5) . . ?
Si8 C43 U2 128.0(3) . . ?
C42 C43 U2 75.6(3) . . ?
C42 C43 Si8 132.1(5) . . ?
C44 C43 U2 74.7(3) . . ?
C44 C43 Si8 118.7(5) . . ?
C44 C43 C42 107.1(5) . . ?
U2 C44 H44 116.0 . . ?
C43 C44 U2 75.0(3) . . ?
C43 C44 H44 124.7 . . ?
C45 C44 U2 76.1(4) . . ?
C45 C44 C43 110.7(6) . . ?
C45 C44 H44 124.7 . . ?
Si9 C45 U2 129.7(3) . . ?
C44 C45 U2 74.1(4) . . ?
C44 C45 Si9 126.3(5) . . ?
C46 C45 U2 73.6(4) . . ?
C46 C45 Si9 126.4(5) . . ?
C46 C45 C44 105.3(6) . . ?
U2 C46 H46 114.6 . . ?
C42 C46 U2 76.2(4) . . ?
C42 C46 H46 124.4 . . ?
C45 C46 U2 76.6(4) . . ?
C45 C46 C42 111.3(6) . . ?
C45 C46 H46 124.4 . . ?
Si7 C47 H47A 109.5 . . ?
Si7 C47 H47B 109.5 . . ?
Si7 C47 H47C 109.5 . . ?
H47A C47 H47B 109.5 . . ?
H47A C47 H47C 109.5 . . ?
H47B C47 H47C 109.5 . . ?
Si7 C48 H48A 109.5 . . ?
Si7 C48 H48B 109.5 . . ?
Si7 C48 H48C 109.5 . . ?
H48A C48 H48B 109.5 . . ?
H48A C48 H48C 109.5 . . ?
H48B C48 H48C 109.5 . . ?
Si7 C49 H49A 109.5 . . ?
Si7 C49 H49B 109.5 . . ?
Si7 C49 H49C 109.5 . . ?
H49A C49 H49B 109.5 . . ?
H49A C49 H49C 109.5 . . ?
H49B C49 H49C 109.5 . . ?
Si8 C50 H50A 109.5 . . ?
Si8 C50 H50B 109.5 . . ?
Si8 C50 H50C 109.5 . . ?
H50A C50 H50B 109.5 . . ?
H50A C50 H50C 109.5 . . ?
H50B C50 H50C 109.5 . . ?
Si8 C51 H51A 109.5 . . ?
Si8 C51 H51B 109.5 . . ?
Si8 C51 H51C 109.5 . . ?
H51A C51 H51B 109.5 . . ?
H51A C51 H51C 109.5 . . ?
H51B C51 H51C 109.5 . . ?
Si8 C52 H52A 109.5 . . ?
Si8 C52 H52B 109.5 . . ?
Si8 C52 H52C 109.5 . . ?
H52A C52 H52B 109.5 . . ?
H52A C52 H52C 109.5 . . ?
H52B C52 H52C 109.5 . . ?
Si9 C53 H53A 109.5 . . ?
Si9 C53 H53B 109.5 . . ?
Si9 C53 H53C 109.5 . . ?
H53A C53 H53B 109.5 . . ?
H53A C53 H53C 109.5 . . ?
H53B C53 H53C 109.5 . . ?
Si9 C54 H54A 109.5 . . ?
Si9 C54 H54B 109.5 . . ?
Si9 C54 H54C 109.5 . . ?
H54A C54 H54B 109.5 . . ?
H54A C54 H54C 109.5 . . ?
H54B C54 H54C 109.5 . . ?
Si9 C55 H55A 109.5 . . ?
Si9 C55 H55B 109.5 . . ?
Si9 C55 H55C 109.5 . . ?
H55A C55 H55B 109.5 . . ?
H55A C55 H55C 109.5 . . ?
H55B C55 H55C 109.5 . . ?
Si10 C56 U2 128.7(3) . . ?
C57 C56 U2 74.0(4) . . ?
C57 C56 Si10 130.2(5) . . ?
C60 C56 U2 75.6(4) . . ?
C60 C56 Si10 121.3(5) . . ?
C60 C56 C57 106.4(6) . . ?
Si11 C57 U2 125.5(3) . . ?
C56 C57 U2 75.4(4) . . ?
C56 C57 Si11 131.0(5) . . ?
C58 C57 U2 74.3(4) . . ?
C58 C57 Si11 121.5(5) . . ?
C58 C57 C56 106.3(6) . . ?
U2 C58 H58 114.0 . . ?
C57 C58 U2 75.8(4) . . ?
C57 C58 H58 124.2 . . ?
C57 C58 C59 111.5(6) . . ?
C59 C58 U2 77.8(4) . . ?
C59 C58 H58 124.2 . . ?
Si12 C59 U2 140.3(3) . . ?
C58 C59 U2 72.3(4) . . ?
C58 C59 Si12 125.5(5) . . ?
C58 C59 C60 103.5(5) . . ?
C60 C59 U2 74.1(4) . . ?
C60 C59 Si12 124.2(5) . . ?
U2 C60 H60 116.4 . . ?
C56 C60 U2 75.1(4) . . ?
C56 C60 C59 112.2(6) . . ?
C56 C60 H60 123.9 . . ?
C59 C60 U2 76.2(4) . . ?
C59 C60 H60 123.9 . . ?
Si10 C61 H61A 109.5 . . ?
Si10 C61 H61B 109.5 . . ?
Si10 C61 H61C 109.5 . . ?
H61A C61 H61B 109.5 . . ?
H61A C61 H61C 109.5 . . ?
H61B C61 H61C 109.5 . . ?
Si10 C62 H62A 109.5 . . ?
Si10 C62 H62B 109.5 . . ?
Si10 C62 H62C 109.5 . . ?
H62A C62 H62B 109.5 . . ?
H62A C62 H62C 109.5 . . ?
H62B C62 H62C 109.5 . . ?
Si10 C63 H63A 109.5 . . ?
Si10 C63 H63B 109.5 . . ?
Si10 C63 H63C 109.5 . . ?
H63A C63 H63B 109.5 . . ?
H63A C63 H63C 109.5 . . ?
H63B C63 H63C 109.5 . . ?
Si11 C64 H64A 109.5 . . ?
Si11 C64 H64B 109.5 . . ?
Si11 C64 H64C 109.5 . . ?
H64A C64 H64B 109.5 . . ?
H64A C64 H64C 109.5 . . ?
H64B C64 H64C 109.5 . . ?
Si11 C65 H65A 109.5 . . ?
Si11 C65 H65B 109.5 . . ?
Si11 C65 H65C 109.5 . . ?
H65A C65 H65B 109.5 . . ?
H65A C65 H65C 109.5 . . ?
H65B C65 H65C 109.5 . . ?
Si11 C66 H66A 109.5 . . ?
Si11 C66 H66B 109.5 . . ?
Si11 C66 H66C 109.5 . . ?
H66A C66 H66B 109.5 . . ?
H66A C66 H66C 109.5 . . ?
H66B C66 H66C 109.5 . . ?
Si12 C67 H67A 109.5 . . ?
Si12 C67 H67B 109.5 . . ?
Si12 C67 H67C 109.5 . . ?
H67A C67 H67B 109.5 . . ?
H67A C67 H67C 109.5 . . ?
H67B C67 H67C 109.5 . . ?
Si12 C68 H68A 109.5 . . ?
Si12 C68 H68B 109.5 . . ?
Si12 C68 H68C 109.5 . . ?
H68A C68 H68B 109.5 . . ?
H68A C68 H68C 109.5 . . ?
H68B C68 H68C 109.5 . . ?
Si12 C69 H69A 109.5 . . ?
Si12 C69 H69B 109.5 . . ?
Si12 C69 H69C 109.5 . . ?
H69A C69 H69B 109.5 . . ?
H69A C69 H69C 109.5 . . ?
H69B C69 H69C 109.5 . . ?
N2 C70 C71 120.4(7) . . ?
N2 C70 C75 121.9(8) . . ?
C71 C70 C75 117.7(7) . . ?
C70 C71 H71 120.1 . . ?
C72 C71 C70 119.9(8) . . ?
C72 C71 H71 120.1 . . ?
C71 C72 H72 118.9 . . ?
C71 C72 C73 122.2(9) . . ?
C73 C72 H72 118.9 . . ?
C72 C73 C76 121.2(10) . . ?
C74 C73 C72 116.3(8) . . ?
C74 C73 C76 122.5(10) . . ?
C73 C74 H74 118.4 . . ?
C75 C74 C73 123.2(8) . . ?
C75 C74 H74 118.4 . . ?
C70 C75 H75 119.6 . . ?
C74 C75 C70 120.7(8) . . ?
C74 C75 H75 119.6 . . ?
C73 C76 H76A 109.5 . . ?
C73 C76 H76B 109.5 . . ?
C73 C76 H76C 109.5 . . ?
H76A C76 H76B 109.5 . . ?
H76A C76 H76C 109.5 . . ?
H76B C76 H76C 109.5 . . ?
C78 C77 S2 122.0(5) . . ?
C82 C77 S2 118.9(5) . . ?
C82 C77 C78 119.0(6) . . ?
C77 C78 H78 120.2 . . ?
C77 C78 C79 119.6(6) . . ?
C79 C78 H78 120.2 . . ?
C78 C79 H79 119.8 . . ?
C80 C79 C78 120.4(7) . . ?
C80 C79 H79 119.8 . . ?
C79 C80 H80 119.9 . . ?
C79 C80 C81 120.1(7) . . ?
C81 C80 H80 119.9 . . ?
C80 C81 H81 120.1 . . ?
C80 C81 C82 119.8(7) . . ?
C82 C81 H81 120.1 . . ?
C77 C82 C81 121.0(7) . . ?
C77 C82 H82 119.5 . . ?
C81 C82 H82 119.5 . . ?

loop_
_geom_bond_atom_site_label_1
_geom_bond_atom_site_label_2
_geom_bond_distance
_geom_bond_site_symmetry_2
_geom_bond_publ_flag
U1 S1 2.6620(15) . ?
U1 N1 2.012(6) . ?
U1 C1 2.727(8) . ?
U1 C2 2.791(7) . ?
U1 C3 2.804(6) . ?
U1 C4 2.790(7) . ?
U1 C5 2.729(6) . ?
U1 C15 2.775(6) . ?
U1 C16 2.773(6) . ?
U1 C17 2.741(7) . ?
U1 C18 2.769(6) . ?
U1 C19 2.757(6) . ?
S1 C36 1.774(7) . ?
Si1 C1 1.889(7) . ?
Si1 C6 1.866(7) . ?
Si1 C7 1.870(8) . ?
Si1 C8 1.859(8) . ?
Si2 C2 1.886(6) . ?
Si2 C9 1.882(7) . ?
Si2 C10 1.870(8) . ?
Si2 C11 1.870(7) . ?
Si3 C4 1.898(7) . ?
Si3 C12 1.873(9) . ?
Si3 C13 1.870(8) . ?
Si3 C14 1.871(9) . ?
Si4 C15 1.884(7) . ?
Si4 C20 1.870(8) . ?
Si4 C21 1.871(8) . ?
Si4 C22 1.864(7) . ?
Si5 C16 1.884(6) . ?
Si5 C23 1.875(7) . ?
Si5 C24 1.864(7) . ?
Si5 C25 1.872(7) . ?
Si6 C18 1.877(7) . ?
Si6 C26 1.878(7) . ?
Si6 C27 1.875(7) . ?
Si6 C28 1.876(9) . ?
N1 C29 1.359(9) . ?
C1 C2 1.441(9) . ?
C1 C5 1.439(9) . ?
C2 C3 1.417(9) . ?
C3 H3 0.9300 . ?
C3 C4 1.432(8) . ?
C4 C5 1.395(9) . ?
C5 H5 0.9300 . ?
C6 H6A 0.9600 . ?
C6 H6B 0.9600 . ?
C6 H6C 0.9600 . ?
C7 H7A 0.9600 . ?
C7 H7B 0.9600 . ?
C7 H7C 0.9600 . ?
C8 H8A 0.9600 . ?
C8 H8B 0.9600 . ?
C8 H8C 0.9600 . ?
C9 H9A 0.9600 . ?
C9 H9B 0.9600 . ?
C9 H9C 0.9600 . ?
C10 H10A 0.9600 . ?
C10 H10B 0.9600 . ?
C10 H10C 0.9600 . ?
C11 H11A 0.9600 . ?
C11 H11B 0.9600 . ?
C11 H11C 0.9600 . ?
C12 H12A 0.9600 . ?
C12 H12B 0.9600 . ?
C12 H12C 0.9600 . ?
C13 H13A 0.9600 . ?
C13 H13B 0.9600 . ?
C13 H13C 0.9600 . ?
C14 H14A 0.9600 . ?
C14 H14B 0.9600 . ?
C14 H14C 0.9600 . ?
C15 C16 1.439(10) . ?
C15 C19 1.439(9) . ?
C16 C17 1.420(9) . ?
C17 H17 0.9300 . ?
C17 C18 1.430(10) . ?
C18 C19 1.419(10) . ?
C19 H19 0.9300 . ?
C20 H20A 0.9600 . ?
C20 H20B 0.9600 . ?
C20 H20C 0.9600 . ?
C21 H21A 0.9600 . ?
C21 H21B 0.9600 . ?
C21 H21C 0.9600 . ?
C22 H22A 0.9600 . ?
C22 H22B 0.9600 . ?
C22 H22C 0.9600 . ?
C23 H23A 0.9600 . ?
C23 H23B 0.9600 . ?
C23 H23C 0.9600 . ?
C24 H24A 0.9600 . ?
C24 H24B 0.9600 . ?
C24 H24C 0.9600 . ?
C25 H25A 0.9600 . ?
C25 H25B 0.9600 . ?
C25 H25C 0.9600 . ?
C26 H26A 0.9600 . ?
C26 H26B 0.9600 . ?
C26 H26C 0.9600 . ?
C27 H27A 0.9600 . ?
C27 H27B 0.9600 . ?
C27 H27C 0.9600 . ?
C28 H28A 0.9600 . ?
C28 H28B 0.9600 . ?
C28 H28C 0.9600 . ?
C29 C30 1.414(10) . ?
C29 C34 1.396(10) . ?
C30 H30 0.9300 . ?
C30 C31 1.356(11) . ?
C31 H31 0.9300 . ?
C31 C32 1.385(11) . ?
C32 C33 1.400(12) . ?
C32 C35 1.503(11) . ?
C33 H33 0.9300 . ?
C33 C34 1.383(11) . ?
C34 H34 0.9300 . ?
C35 H35A 0.9600 . ?
C35 H35B 0.9600 . ?
C35 H35C 0.9600 . ?
C36 C37 1.404(10) . ?
C36 C38 1.392(9) . ?
C37 H37 0.9300 . ?
C37 C39 1.380(11) . ?
C38 H38 0.9300 . ?
C38 C40 1.387(11) . ?
C39 H39 0.9300 . ?
C39 C41 1.393(10) . ?
C40 H40 0.9300 . ?
C40 C41 1.371(11) . ?
C41 H41 0.9300 . ?
U2 S2 2.6678(16) . ?
U2 N2 2.009(6) . ?
U2 C42 2.766(7) . ?
U2 C43 2.747(6) . ?
U2 C44 2.743(6) . ?
U2 C45 2.768(6) . ?
U2 C46 2.730(7) . ?
U2 C56 2.776(7) . ?
U2 C57 2.758(7) . ?
U2 C58 2.740(7) . ?
U2 C59 2.811(7) . ?
U2 C60 2.783(6) . ?
S2 C77 1.775(7) . ?
Si7 C42 1.873(7) . ?
Si7 C47 1.865(7) . ?
Si7 C48 1.870(7) . ?
Si7 C49 1.867(7) . ?
Si8 C43 1.877(6) . ?
Si8 C50 1.864(8) . ?
Si8 C51 1.861(8) . ?
Si8 C52 1.871(9) . ?
Si9 C45 1.881(7) . ?
Si9 C53 1.873(8) . ?
Si9 C54 1.872(7) . ?
Si9 C55 1.871(8) . ?
Si10 C56 1.895(7) . ?
Si10 C61 1.880(7) . ?
Si10 C62 1.852(8) . ?
Si10 C63 1.878(7) . ?
Si11 C57 1.879(7) . ?
Si11 C64 1.886(9) . ?
Si11 C65 1.866(7) . ?
Si11 C66 1.860(8) . ?
Si12 C59 1.876(7) . ?
Si12 C67 1.872(9) . ?
Si12 C68 1.868(8) . ?
Si12 C69 1.875(8) . ?
N2 C70 1.357(10) . ?
C42 C43 1.439(10) . ?
C42 C46 1.437(9) . ?
C43 C44 1.432(9) . ?
C44 H44 0.9300 . ?
C44 C45 1.416(10) . ?
C45 C46 1.415(9) . ?
C46 H46 0.9300 . ?
C47 H47A 0.9600 . ?
C47 H47B 0.9600 . ?
C47 H47C 0.9600 . ?
C48 H48A 0.9600 . ?
C48 H48B 0.9600 . ?
C48 H48C 0.9600 . ?
C49 H49A 0.9600 . ?
C49 H49B 0.9600 . ?
C49 H49C 0.9600 . ?
C50 H50A 0.9600 . ?
C50 H50B 0.9600 . ?
C50 H50C 0.9600 . ?
C51 H51A 0.9600 . ?
C51 H51B 0.9600 . ?
C51 H51C 0.9600 . ?
C52 H52A 0.9600 . ?
C52 H52B 0.9600 . ?
C52 H52C 0.9600 . ?
C53 H53A 0.9600 . ?
C53 H53B 0.9600 . ?
C53 H53C 0.9600 . ?
C54 H54A 0.9600 . ?
C54 H54B 0.9600 . ?
C54 H54C 0.9600 . ?
C55 H55A 0.9600 . ?
C55 H55B 0.9600 . ?
C55 H55C 0.9600 . ?
C56 C57 1.460(9) . ?
C56 C60 1.404(9) . ?
C57 C58 1.419(9) . ?
C58 H58 0.9300 . ?
C58 C59 1.435(9) . ?
C59 C60 1.435(9) . ?
C60 H60 0.9300 . ?
C61 H61A 0.9600 . ?
C61 H61B 0.9600 . ?
C61 H61C 0.9600 . ?
C62 H62A 0.9600 . ?
C62 H62B 0.9600 . ?
C62 H62C 0.9600 . ?
C63 H63A 0.9600 . ?
C63 H63B 0.9600 . ?
C63 H63C 0.9600 . ?
C64 H64A 0.9600 . ?
C64 H64B 0.9600 . ?
C64 H64C 0.9600 . ?
C65 H65A 0.9600 . ?
C65 H65B 0.9600 . ?
C65 H65C 0.9600 . ?
C66 H66A 0.9600 . ?
C66 H66B 0.9600 . ?
C66 H66C 0.9600 . ?
C67 H67A 0.9600 . ?
C67 H67B 0.9600 . ?
C67 H67C 0.9600 . ?
C68 H68A 0.9600 . ?
C68 H68B 0.9600 . ?
C68 H68C 0.9600 . ?
C69 H69A 0.9600 . ?
C69 H69B 0.9600 . ?
C69 H69C 0.9600 . ?
C70 C71 1.396(11) . ?
C70 C75 1.422(11) . ?
C71 H71 0.9300 . ?
C71 C72 1.388(11) . ?
C72 H72 0.9300 . ?
C72 C73 1.402(14) . ?
C73 C74 1.390(14) . ?
C73 C76 1.510(13) . ?
C74 H74 0.9300 . ?
C74 C75 1.343(12) . ?
C75 H75 0.9300 . ?
C76 H76A 0.9600 . ?
C76 H76B 0.9600 . ?
C76 H76C 0.9600 . ?
C77 C78 1.401(10) . ?
C77 C82 1.386(9) . ?
C78 H78 0.9300 . ?
C78 C79 1.404(10) . ?
C79 H79 0.9300 . ?
C79 C80 1.374(11) . ?
C80 H80 0.9300 . ?
C80 C81 1.386(11) . ?
C81 H81 0.9300 . ?
C81 C82 1.388(11) . ?
C82 H82 0.9300 . ?
